data_4117924
loop_
_publ_author_name
'Sherzod T. Madrahimov'
'John F. Hartwig'

_publ_section_title
;
 Origins of Enantioselectivity during Allylic Substitution Reactions
 Catalyzed by Metallacyclic Iridium Complexes
;
_journal_name_full 'Journal of the American Chemical Society'
_journal_page_first 8136
_journal_page_last 8147
_journal_paper_doi 10.1021/ja212217j
_journal_volume 134
_journal_year 2012
_chemical_absolute_configuration ad
_chemical_formula_moiety 'C53 H50 Ir N O2 P, C6 H6, B F4'
_chemical_formula_sum 'C59 H56 B F4 Ir N O2 P'
_chemical_formula_weight 1121.03
_chemical_name_systematic
; 
? 
;
_space_group_IT_number 19
_symmetry_cell_setting orthorhombic
_symmetry_space_group_name_Hall 'P 2ac 2ab'
_symmetry_space_group_name_H-M 'P 21 21 21'
_atom_sites_solution_hydrogens geom
_atom_sites_solution_primary direct
_atom_sites_solution_secondary difmap
_audit_creation_method SHELXL-97
_audit_update_record
; 
? 
;
_cell_angle_alpha 90.00
_cell_angle_beta 90.00
_cell_angle_gamma 90.00
_cell_formula_units_Z 4
_cell_length_a 11.6967(7)
_cell_length_b 17.9618(10)
_cell_length_c 23.3919(14)
_cell_measurement_reflns_used 6690
_cell_measurement_temperature 193(2)
_cell_measurement_theta_max 20.90
_cell_measurement_theta_min 2.25
_cell_volume 4914.5(5)
_computing_cell_refinement 'SAINT V7.23A (Bruker, 2005)'
_computing_data_collection 'APEX2 V2.0-1 (Bruker, 2004)'
_computing_data_reduction
; 
SAINT V7.23A, XPREP V2005/2, SADABS V2007/4, TWINABS V2007/5 
(Bruker, 2005 & 2007) 
;
_computing_molecular_graphics
; 
SHELXTL V6.12 (Bruker, 2005), CrystalMaker v2.1.3 (CrystalMaker, 1994) 
;
_computing_publication_material 'XCIF V6.12 (Bruker, 2005)'
_computing_structure_refinement 'SHELXTL V6.12 (Bruker, 2005)'
_computing_structure_solution 'SHELXTL V6.12 (Bruker, 2005)'
_diffrn_ambient_temperature 193(2)
_diffrn_measured_fraction_theta_full 0.999
_diffrn_measured_fraction_theta_max 0.999
_diffrn_measurement_device 'Bruker Kappa/ApexII CCD'
_diffrn_measurement_method 'profile data from \f and \w scans'
_diffrn_radiation_monochromator graphite
_diffrn_radiation_source 'fine-focus sealed tube'
_diffrn_radiation_type MoK\a
_diffrn_radiation_wavelength 0.71073
_diffrn_radiation_wavelength_id ba34has
_diffrn_reflns_av_R_equivalents 0.0942
_diffrn_reflns_av_sigmaI/netI 0.0574
_diffrn_reflns_limit_h_max 14
_diffrn_reflns_limit_h_min -14
_diffrn_reflns_limit_k_max 21
_diffrn_reflns_limit_k_min -21
_diffrn_reflns_limit_l_max 26
_diffrn_reflns_limit_l_min -28
_diffrn_reflns_number 58387
_diffrn_reflns_theta_full 25.40
_diffrn_reflns_theta_max 25.40
_diffrn_reflns_theta_min 1.74
_exptl_absorpt_coefficient_mu 2.810
_exptl_absorpt_correction_T_max 0.9150
_exptl_absorpt_correction_T_min 0.6713
_exptl_absorpt_correction_type integration
_exptl_absorpt_process_details 'SHELXTL/XPREP V2005/2 (Bruker, 2005)'
_exptl_crystal_colour colourless
_exptl_crystal_density_diffrn 1.515
_exptl_crystal_description column
_exptl_crystal_F_000 2264
_exptl_crystal_id ba34has
_exptl_crystal_preparation
; 
The data crystal was mounted using oil (Parantone-N, Exxon) to a 
0.3 mm cryo-loop (Hampton Research) with the (-1 -2 -2) scattering 
planes roughly normal to the spindle axis. 
;
_exptl_crystal_size_max 0.205
_exptl_crystal_size_mid 0.088
_exptl_crystal_size_min 0.035
_refine_diff_density_max 0.794
_refine_diff_density_min -0.488
_refine_diff_density_rms 0.093
_refine_ls_abs_structure_details 'Flack (1983),  4012 Friedels'
_refine_ls_abs_structure_Flack 0.014(6)
_refine_ls_extinction_method none
_refine_ls_goodness_of_fit_ref 1.045
_refine_ls_hydrogen_treatment noref
_refine_ls_matrix_type full
_refine_ls_number_parameters 724
_refine_ls_number_reflns 9033
_refine_ls_number_restraints 582
_refine_ls_restrained_S_all 1.024
_refine_ls_R_factor_all 0.0467
_refine_ls_R_factor_gt 0.0344
_refine_ls_shift/su_max 0.002
_refine_ls_shift/su_mean 0.000
_refine_ls_structure_factor_coef Fsqd
_refine_ls_weighting_details 'calc w=1/[\s^2^(Fo^2^)+(0.0278P)^2^+0.0000P] where P=(Fo^2^+2Fc^2^)/3'
_refine_ls_weighting_scheme calc
_refine_ls_wR_factor_gt 0.0627
_refine_ls_wR_factor_ref 0.0664
_reflns_number_gt 7911
_reflns_number_total 9033
_reflns_threshold_expression >2sigma(I)
_cod_data_source_file ja212217j_si_001.cif
_cod_data_source_block ba34has
_cod_original_sg_symbol_Hall 'P 2ac 2ab '
_cod_original_sg_symbol_H-M 'P 21 21 21 '
_cod_database_code 4117924

loop_
_symmetry_equiv_pos_as_xyz
'x, y, z'
'-x+1/2, -y, z+1/2'
'-x, y+1/2, -z+1/2'
'x+1/2, -y+1/2, -z'

loop_
_atom_site_label
_atom_site_type_symbol
_atom_site_fract_x
_atom_site_fract_y
_atom_site_fract_z
_atom_site_U_iso_or_equiv
_atom_site_adp_type
_atom_site_occupancy
_atom_site_symmetry_multiplicity
_atom_site_calc_flag
_atom_site_refinement_flags
_atom_site_disorder_assembly
_atom_site_disorder_group
Ir1 Ir 0.170956(17) 0.813707(11) 0.757997(7) 0.02180(6) Uani 1 1 d . . .
P1 P 0.02567(12) 0.77109(8) 0.70349(6) 0.0210(3) Uani 1 1 d . . .
N1 N 0.0624(4) 0.7787(3) 0.63599(19) 0.0227(11) Uani 1 1 d . . .
O1 O -0.0921(3) 0.8131(2) 0.71932(13) 0.0241(7) Uani 1 1 d . . .
O2 O -0.0151(3) 0.6855(2) 0.70399(13) 0.0230(7) Uani 1 1 d . . .
C1 C -0.0883(4) 0.6563(2) 0.7458(2) 0.0207(11) Uani 1 1 d . . .
C2 C -0.0407(5) 0.6045(3) 0.7830(2) 0.0247(12) Uani 1 1 d . . .
H2 H 0.0380 0.5919 0.7802 0.030 Uiso 1 1 calc R . .
C3 C -0.1078(5) 0.5722(3) 0.8234(2) 0.0273(14) Uani 1 1 d . . .
H3 H -0.0757 0.5368 0.8489 0.033 Uiso 1 1 calc R . .
C4 C -0.2257(5) 0.5907(3) 0.8279(2) 0.0269(14) Uani 1 1 d . . .
C5 C -0.2949(5) 0.5584(3) 0.8708(2) 0.0319(14) Uani 1 1 d . . .
H5 H -0.2628 0.5229 0.8962 0.038 Uiso 1 1 calc R . .
C6 C -0.4057(5) 0.5774(3) 0.8760(3) 0.0385(16) Uani 1 1 d . . .
H6 H -0.4524 0.5537 0.9038 0.046 Uiso 1 1 calc R . .
C7 C -0.4519(6) 0.6320(4) 0.8404(2) 0.0362(16) Uani 1 1 d . . .
H7 H -0.5297 0.6461 0.8448 0.043 Uiso 1 1 calc R . .
C8 C -0.3874(5) 0.6650(3) 0.7997(3) 0.0305(16) Uani 1 1 d . . .
H8 H -0.4206 0.7029 0.7767 0.037 Uiso 1 1 calc R . .
C9 C -0.2716(5) 0.6447(3) 0.7904(2) 0.0249(13) Uani 1 1 d . . .
C10 C -0.2016(4) 0.6755(3) 0.7460(2) 0.0243(11) Uani 1 1 d . . .
C11 C -0.2498(4) 0.7292(3) 0.7036(2) 0.0243(12) Uani 1 1 d . . .
C12 C -0.3483(5) 0.7113(3) 0.6697(2) 0.0272(13) Uani 1 1 d . . .
C13 C -0.3978(5) 0.6393(3) 0.6681(2) 0.0325(15) Uani 1 1 d . . .
H13 H -0.3667 0.6005 0.6909 0.039 Uiso 1 1 calc R . .
C14 C -0.4891(6) 0.6257(4) 0.6343(3) 0.0500(19) Uani 1 1 d . . .
H14 H -0.5215 0.5772 0.6339 0.060 Uiso 1 1 calc R . .
C15 C -0.5372(5) 0.6813(5) 0.5999(3) 0.0545(19) Uani 1 1 d . . .
H15 H -0.6028 0.6707 0.5773 0.065 Uiso 1 1 calc R . .
C16 C -0.4910(5) 0.7485(4) 0.5989(3) 0.0439(17) Uani 1 1 d . . .
H16 H -0.5235 0.7856 0.5750 0.053 Uiso 1 1 calc R . .
C17 C -0.3938(5) 0.7666(4) 0.6328(2) 0.0326(15) Uani 1 1 d . . .
C18 C -0.3436(5) 0.8379(3) 0.6311(2) 0.0346(15) Uani 1 1 d . . .
H18 H -0.3797 0.8765 0.6100 0.041 Uiso 1 1 calc R . .
C19 C -0.2451(5) 0.8522(3) 0.6591(2) 0.0293(13) Uani 1 1 d . . .
H19 H -0.2087 0.8993 0.6557 0.035 Uiso 1 1 calc R . .
C20 C -0.1975(4) 0.7960(3) 0.6933(2) 0.0237(13) Uani 1 1 d . . .
C21 C 0.0279(5) 0.7346(3) 0.5838(2) 0.0253(13) Uani 1 1 d . . .
H21 H 0.0360 0.7698 0.5509 0.030 Uiso 1 1 calc R . .
C22 C 0.1081(4) 0.6706(3) 0.5706(2) 0.0250(13) Uani 1 1 d . . .
C23 C 0.1754(5) 0.6733(3) 0.52237(19) 0.0288(12) Uani 1 1 d . . .
H23 H 0.1773 0.7177 0.5003 0.035 Uiso 1 1 calc R . .
C24 C 0.2402(5) 0.6131(3) 0.5054(2) 0.0358(15) Uani 1 1 d . . .
H24 H 0.2856 0.6166 0.4719 0.043 Uiso 1 1 calc R . .
C25 C 0.2399(5) 0.5479(3) 0.5365(3) 0.0382(15) Uani 1 1 d . . .
H25 H 0.2828 0.5058 0.5243 0.046 Uiso 1 1 calc R . .
C26 C 0.1759(7) 0.5457(3) 0.5852(2) 0.0410(15) Uani 1 1 d . . .
H26 H 0.1765 0.5018 0.6078 0.049 Uiso 1 1 calc R . .
C27 C 0.1096(5) 0.6061(3) 0.6030(3) 0.0377(16) Uani 1 1 d . . .
H27 H 0.0659 0.6029 0.6371 0.045 Uiso 1 1 calc R . .
C28 C -0.0961(5) 0.7095(3) 0.5828(2) 0.0329(15) Uani 1 1 d . . .
H28A H -0.1461 0.7525 0.5894 0.049 Uiso 1 1 calc R . .
H28B H -0.1086 0.6724 0.6128 0.049 Uiso 1 1 calc R . .
H28C H -0.1137 0.6875 0.5455 0.049 Uiso 1 1 calc R . .
C29 C 0.1671(5) 0.8234(3) 0.62606(18) 0.0225(11) Uani 1 1 d . . .
H29 H 0.2322 0.7886 0.6186 0.027 Uiso 1 1 calc R . .
C30 C 0.1947(5) 0.8692(3) 0.6789(2) 0.0238(13) Uani 1 1 d . . .
H30A H 0.1461 0.9143 0.6786 0.029 Uiso 1 1 calc R . .
H30B H 0.2753 0.8857 0.6764 0.029 Uiso 1 1 calc R . .
C31 C 0.1551(5) 0.8757(3) 0.5751(2) 0.0226(12) Uani 1 1 d . . .
C32 C 0.0580(5) 0.9192(3) 0.5681(2) 0.0281(13) Uani 1 1 d . . .
H32 H -0.0049 0.9137 0.5935 0.034 Uiso 1 1 calc R . .
C33 C 0.0531(5) 0.9705(3) 0.5243(2) 0.0342(15) Uani 1 1 d . . .
H33 H -0.0137 1.0000 0.5196 0.041 Uiso 1 1 calc R . .
C34 C 0.1417(5) 0.9796(3) 0.4881(2) 0.0373(17) Uani 1 1 d . . .
H34 H 0.1364 1.0148 0.4579 0.045 Uiso 1 1 calc R . .
C35 C 0.2398(6) 0.9381(3) 0.4946(2) 0.0433(16) Uani 1 1 d . . .
H35 H 0.3030 0.9455 0.4697 0.052 Uiso 1 1 calc R . .
C36 C 0.2452(5) 0.8847(3) 0.5384(2) 0.0340(14) Uani 1 1 d . . .
H36 H 0.3117 0.8547 0.5425 0.041 Uiso 1 1 calc R . .
C37 C 0.2535(4) 0.7073(3) 0.7385(3) 0.0335(13) Uani 1 1 d . . .
H37A H 0.2206 0.6957 0.7745 0.040 Uiso 1 1 calc R . .
H37B H 0.2297 0.6811 0.7052 0.040 Uiso 1 1 calc R . .
C38 C 0.3377(5) 0.7631(3) 0.7343(2) 0.0325(12) Uani 1 1 d . . .
H38 H 0.3697 0.7739 0.6979 0.039 Uiso 1 1 calc R . .
C39 C 0.3753(5) 0.8028(3) 0.7816(3) 0.0373(15) Uani 1 1 d . . .
H39 H 0.3408 0.7903 0.8171 0.045 Uiso 1 1 calc R . .
C40 C 0.4626(5) 0.8621(3) 0.7833(3) 0.0385(15) Uani 1 1 d . . .
C41 C 0.4868(5) 0.9080(3) 0.7381(3) 0.0456(16) Uani 1 1 d . . .
H41 H 0.4441 0.9035 0.7038 0.055 Uiso 1 1 calc R . .
C42 C 0.5728(5) 0.9610(3) 0.7419(4) 0.0529(18) Uani 1 1 d . . .
H42 H 0.5881 0.9926 0.7103 0.064 Uiso 1 1 calc R . .
C43 C 0.6346(6) 0.9678(4) 0.7903(4) 0.059(2) Uani 1 1 d . . .
H43 H 0.6948 1.0032 0.7922 0.071 Uiso 1 1 calc R . .
C44 C 0.6105(7) 0.9235(5) 0.8369(4) 0.072(3) Uani 1 1 d . . .
H44 H 0.6525 0.9291 0.8714 0.087 Uiso 1 1 calc R . .
C45 C 0.5252(6) 0.8711(4) 0.8331(3) 0.055(2) Uani 1 1 d . . .
H45 H 0.5089 0.8405 0.8652 0.066 Uiso 1 1 calc R . .
C46 C 0.0643(5) 0.9109(3) 0.7822(3) 0.0325(14) Uani 1 1 d . . .
H46 H 0.0343 0.9388 0.7485 0.039 Uiso 1 1 calc R . .
C47 C 0.1792(5) 0.9271(3) 0.7943(2) 0.0311(12) Uani 1 1 d . . .
H47 H 0.2142 0.9649 0.7683 0.037 Uiso 1 1 calc R . .
C48 C 0.2255(6) 0.9280(3) 0.8543(2) 0.0392(15) Uani 1 1 d . . .
H48A H 0.1968 0.9732 0.8738 0.047 Uiso 1 1 calc R . .
H48B H 0.3098 0.9319 0.8524 0.047 Uiso 1 1 calc R . .
C49 C 0.1943(6) 0.8601(3) 0.8904(2) 0.0439(18) Uani 1 1 d . . .
H49A H 0.2571 0.8509 0.9179 0.053 Uiso 1 1 calc R . .
H49B H 0.1249 0.8720 0.9128 0.053 Uiso 1 1 calc R . .
C50 C 0.1727(7) 0.7891(3) 0.8571(2) 0.0365(14) Uani 1 1 d . . .
H50 H 0.2215 0.7459 0.8688 0.044 Uiso 1 1 calc R . .
C51 C 0.0657(6) 0.7701(4) 0.8377(2) 0.0359(16) Uani 1 1 d . . .
H51 H 0.0508 0.7153 0.8372 0.043 Uiso 1 1 calc R . .
C52 C -0.0393(5) 0.8166(4) 0.8456(2) 0.0433(15) Uani 1 1 d . . .
H52A H -0.0616 0.8153 0.8864 0.052 Uiso 1 1 calc R . .
H52B H -0.1025 0.7943 0.8233 0.052 Uiso 1 1 calc R . .
C53 C -0.0243(6) 0.8981(4) 0.8272(3) 0.0443(17) Uani 1 1 d . . .
H53A H -0.0986 0.9167 0.8128 0.053 Uiso 1 1 calc R . .
H53B H -0.0041 0.9279 0.8613 0.053 Uiso 1 1 calc R . .
B1 B 0.2198(6) 0.5561(4) 0.8844(3) 0.0417(19) Uani 0.788(7) 1 d PDU A 1
F1 F 0.1448(5) 0.5139(3) 0.8525(3) 0.072(2) Uani 0.788(7) 1 d PDU A 1
F2 F 0.1645(6) 0.5791(3) 0.9330(2) 0.0785(19) Uani 0.788(7) 1 d PDU A 1
F3 F 0.2546(6) 0.6168(3) 0.8539(3) 0.068(2) Uani 0.788(7) 1 d PDU A 1
F4 F 0.3135(5) 0.5142(5) 0.8991(3) 0.054(2) Uani 0.788(7) 1 d PDU A 1
B2 B 0.2277(13) 0.5553(9) 0.8732(7) 0.052(3) Uani 0.212(7) 1 d PDU A 2
F5 F 0.2042(16) 0.5365(10) 0.8176(7) 0.053(4) Uani 0.212(7) 1 d PDU A 2
F6 F 0.1433(16) 0.5273(12) 0.9077(9) 0.071(4) Uani 0.212(7) 1 d PDU A 2
F7 F 0.231(2) 0.6312(9) 0.8777(10) 0.066(5) Uani 0.212(7) 1 d PDU A 2
F8 F 0.3310(16) 0.5255(17) 0.8888(11) 0.050(5) Uani 0.212(7) 1 d PDU A 2
C54 C 0.9663(14) 0.7616(9) 1.0267(7) 0.069(3) Uani 0.537(17) 1 d PDU B 1
H54 H 1.0231 0.7718 1.0546 0.083 Uiso 0.537(17) 1 calc PR B 1
C55 C 0.8843(15) 0.8145(9) 1.0142(9) 0.069(3) Uani 0.537(17) 1 d PDU B 1
H55 H 0.8891 0.8627 1.0307 0.083 Uiso 0.537(17) 1 calc PR B 1
C56 C 0.7954(13) 0.7974(9) 0.9778(7) 0.070(3) Uani 0.537(17) 1 d PDU B 1
H56 H 0.7351 0.8320 0.9716 0.084 Uiso 0.537(17) 1 calc PR B 1
C57 C 0.7955(13) 0.7293(9) 0.9503(7) 0.068(3) Uani 0.537(17) 1 d PDU B 1
H57 H 0.7364 0.7179 0.9238 0.082 Uiso 0.537(17) 1 calc PR B 1
C58 C 0.8798(14) 0.6781(10) 0.9608(9) 0.066(2) Uani 0.537(17) 1 d PDU B 1
H58 H 0.8784 0.6314 0.9417 0.079 Uiso 0.537(17) 1 calc PR B 1
C59 C 0.9661(13) 0.6938(8) 0.9988(6) 0.066(3) Uani 0.537(17) 1 d PDU B 1
H59 H 1.0250 0.6585 1.0057 0.079 Uiso 0.537(17) 1 calc PR B 1
C60 C 0.8896(15) 0.8095(11) 1.0239(11) 0.069(3) Uani 0.463(17) 1 d PDU B 2
H60 H 0.8833 0.8466 1.0527 0.082 Uiso 0.463(17) 1 calc PR B 2
C61 C 0.7937(13) 0.7806(10) 0.9980(9) 0.069(3) Uani 0.463(17) 1 d PDU B 2
H61 H 0.7232 0.8068 0.9999 0.083 Uiso 0.463(17) 1 calc PR B 2
C62 C 0.7999(14) 0.7135(10) 0.9691(9) 0.069(3) Uani 0.463(17) 1 d PDU B 2
H62 H 0.7324 0.6900 0.9555 0.082 Uiso 0.463(17) 1 calc PR B 2
C63 C 0.9051(15) 0.6810(12) 0.9602(12) 0.066(3) Uani 0.463(17) 1 d PDU B 2
H63 H 0.9104 0.6348 0.9406 0.080 Uiso 0.463(17) 1 calc PR B 2
C64 C 1.0023(13) 0.7153(10) 0.9798(8) 0.066(3) Uani 0.463(17) 1 d PDU B 2
H64 H 1.0746 0.6921 0.9746 0.079 Uiso 0.463(17) 1 calc PR B 2
C65 C 0.9954(13) 0.7833(10) 1.0070(8) 0.067(3) Uani 0.463(17) 1 d PDU B 2
H65 H 1.0625 0.8117 1.0140 0.080 Uiso 0.463(17) 1 calc PR B 2

loop_
_atom_site_aniso_label
_atom_site_aniso_U_11
_atom_site_aniso_U_22
_atom_site_aniso_U_33
_atom_site_aniso_U_23
_atom_site_aniso_U_13
_atom_site_aniso_U_12
Ir1 0.02670(9) 0.02091(9) 0.01781(9) -0.00117(8) -0.00274(9) -0.00004(10)
P1 0.0233(8) 0.0203(7) 0.0194(8) -0.0011(6) -0.0001(6) 0.0012(6)
N1 0.026(3) 0.023(3) 0.019(3) -0.003(2) 0.001(2) -0.004(2)
O1 0.0237(19) 0.0206(17) 0.0280(18) -0.0042(18) -0.0015(14) 0.0019(18)
O2 0.0239(18) 0.0211(17) 0.0239(18) 0.0035(19) 0.0040(14) 0.0042(19)
C1 0.027(3) 0.017(2) 0.018(3) -0.002(2) -0.001(2) -0.0040(19)
C2 0.024(3) 0.019(3) 0.032(3) 0.000(2) -0.004(2) 0.001(2)
C3 0.034(4) 0.023(3) 0.025(3) 0.005(2) -0.002(3) -0.001(3)
C4 0.035(4) 0.016(3) 0.029(3) -0.002(2) -0.001(3) -0.004(3)
C5 0.043(4) 0.027(3) 0.025(3) 0.005(2) 0.008(3) 0.001(3)
C6 0.043(4) 0.036(4) 0.037(4) 0.006(3) 0.008(3) -0.004(3)
C7 0.031(4) 0.044(4) 0.033(4) 0.002(3) 0.009(3) 0.004(3)
C8 0.029(3) 0.032(4) 0.030(3) 0.004(3) 0.004(3) 0.001(3)
C9 0.028(3) 0.020(3) 0.026(3) -0.001(2) -0.001(2) 0.000(3)
C10 0.028(3) 0.021(3) 0.023(3) -0.004(2) -0.002(2) -0.002(2)
C11 0.022(3) 0.027(3) 0.024(3) 0.003(2) 0.000(2) 0.005(2)
C12 0.020(3) 0.038(3) 0.024(3) -0.002(2) 0.001(2) 0.004(3)
C13 0.027(4) 0.040(4) 0.031(3) -0.002(3) 0.000(3) -0.006(3)
C14 0.036(4) 0.058(5) 0.056(5) -0.016(4) 0.002(4) -0.017(4)
C15 0.028(4) 0.086(6) 0.050(4) -0.014(5) -0.011(3) -0.007(4)
C16 0.023(4) 0.073(5) 0.035(4) 0.000(3) -0.002(3) 0.013(4)
C17 0.030(4) 0.048(4) 0.020(3) 0.005(3) 0.001(3) 0.005(3)
C18 0.035(4) 0.041(4) 0.028(3) 0.011(2) -0.002(3) 0.021(3)
C19 0.030(3) 0.026(3) 0.032(3) 0.003(3) 0.007(3) 0.003(3)
C20 0.024(3) 0.024(3) 0.023(3) 0.000(2) -0.003(2) 0.005(2)
C21 0.030(3) 0.026(3) 0.020(3) -0.001(2) -0.007(2) -0.004(3)
C22 0.029(3) 0.024(3) 0.022(3) -0.005(2) -0.002(2) -0.002(2)
C23 0.034(3) 0.033(3) 0.019(2) 0.004(2) 0.002(3) 0.001(3)
C24 0.040(4) 0.044(4) 0.024(3) -0.004(3) 0.005(3) 0.004(3)
C25 0.039(4) 0.036(4) 0.040(4) -0.008(3) -0.004(3) 0.010(3)
C26 0.048(4) 0.027(3) 0.048(4) 0.003(3) 0.012(4) 0.006(4)
C27 0.045(4) 0.031(3) 0.037(4) 0.005(3) 0.019(3) 0.007(3)
C28 0.033(4) 0.037(4) 0.028(3) -0.015(2) -0.006(3) 0.001(3)
C29 0.021(3) 0.019(3) 0.028(2) 0.000(2) -0.002(3) -0.002(3)
C30 0.026(3) 0.021(3) 0.024(3) 0.000(2) 0.001(2) -0.003(2)
C31 0.029(3) 0.022(3) 0.017(3) -0.003(2) -0.001(2) -0.007(3)
C32 0.027(3) 0.031(3) 0.027(3) 0.000(3) -0.002(2) 0.000(3)
C33 0.042(4) 0.029(3) 0.032(3) 0.001(3) -0.009(3) 0.001(3)
C34 0.060(5) 0.029(3) 0.023(3) 0.008(2) 0.003(3) 0.010(3)
C35 0.059(5) 0.037(4) 0.033(4) 0.004(3) 0.018(3) 0.007(3)
C36 0.040(4) 0.031(3) 0.031(3) 0.007(3) 0.010(3) 0.011(3)
C37 0.032(3) 0.028(3) 0.040(3) -0.005(3) -0.004(3) 0.003(2)
C38 0.026(3) 0.037(3) 0.034(3) -0.004(2) -0.007(3) 0.008(3)
C39 0.031(3) 0.040(4) 0.041(3) -0.007(3) -0.005(2) -0.002(3)
C40 0.032(4) 0.037(4) 0.047(4) -0.016(3) -0.005(3) 0.002(3)
C41 0.037(4) 0.054(4) 0.045(4) 0.003(4) -0.003(3) 0.000(3)
C42 0.038(4) 0.048(4) 0.073(5) -0.004(4) 0.005(4) -0.004(3)
C43 0.043(5) 0.059(5) 0.076(6) -0.020(4) -0.006(4) -0.012(4)
C44 0.061(5) 0.086(7) 0.070(6) -0.020(5) -0.031(4) -0.021(5)
C45 0.058(5) 0.054(5) 0.053(5) -0.005(4) -0.024(4) -0.009(4)
C46 0.038(4) 0.019(3) 0.041(4) -0.007(3) 0.000(3) 0.012(3)
C47 0.039(3) 0.022(3) 0.033(3) -0.008(2) -0.002(3) -0.001(3)
C48 0.051(4) 0.027(3) 0.039(4) -0.012(3) -0.004(3) -0.010(3)
C49 0.058(5) 0.045(4) 0.029(3) -0.003(3) -0.004(3) -0.018(4)
C50 0.051(4) 0.039(4) 0.020(3) 0.003(2) -0.004(3) -0.002(4)
C51 0.059(5) 0.030(4) 0.019(3) -0.002(3) 0.006(3) -0.013(3)
C52 0.048(4) 0.056(4) 0.026(3) -0.012(4) 0.012(3) -0.011(4)
C53 0.042(4) 0.044(4) 0.047(4) -0.020(3) 0.002(3) 0.004(3)
B1 0.033(4) 0.034(4) 0.058(5) 0.002(4) 0.004(4) 0.003(3)
F1 0.051(4) 0.053(3) 0.111(5) -0.023(3) -0.030(3) 0.016(3)
F2 0.074(4) 0.070(4) 0.091(4) -0.017(3) 0.045(4) -0.004(4)
F3 0.076(4) 0.052(4) 0.075(5) 0.031(3) 0.021(3) 0.003(3)
F4 0.047(3) 0.051(4) 0.064(4) 0.008(3) -0.015(3) 0.011(3)
B2 0.043(6) 0.043(6) 0.069(6) 0.001(6) 0.003(5) 0.009(6)
F5 0.044(9) 0.050(8) 0.065(7) -0.007(7) -0.004(6) 0.029(7)
F6 0.049(7) 0.077(9) 0.087(8) -0.002(8) 0.018(7) -0.003(7)
F7 0.081(10) 0.040(6) 0.078(11) -0.003(7) 0.002(9) 0.020(7)
F8 0.034(7) 0.045(9) 0.073(10) 0.009(9) 0.003(7) 0.006(8)
C54 0.068(5) 0.078(5) 0.062(6) -0.021(5) 0.011(5) -0.008(5)
C55 0.072(5) 0.075(5) 0.061(6) -0.027(5) 0.016(4) -0.007(4)
C56 0.068(5) 0.080(5) 0.062(6) -0.014(5) 0.017(4) -0.008(4)
C57 0.070(5) 0.080(5) 0.055(6) -0.013(5) 0.005(5) -0.015(4)
C58 0.073(6) 0.073(5) 0.052(5) -0.018(4) 0.010(5) -0.010(4)
C59 0.065(5) 0.074(5) 0.059(5) -0.016(5) 0.008(4) -0.007(5)
C60 0.070(5) 0.076(5) 0.060(6) -0.024(5) 0.015(4) -0.008(4)
C61 0.067(5) 0.078(5) 0.061(6) -0.017(5) 0.016(5) -0.008(5)
C62 0.072(5) 0.077(5) 0.056(6) -0.016(5) 0.006(5) -0.014(5)
C63 0.075(6) 0.072(5) 0.052(5) -0.016(5) 0.010(5) -0.008(5)
C64 0.069(5) 0.075(5) 0.053(6) -0.011(5) 0.010(5) -0.001(5)
C65 0.067(5) 0.077(5) 0.056(6) -0.016(5) 0.013(5) -0.009(5)

loop_
_atom_type_symbol
_atom_type_description
_atom_type_scat_dispersion_real
_atom_type_scat_dispersion_imag
_atom_type_scat_source
C C 0.0033 0.0016 'International Tables Vol C Tables 4.2.6.8 and 6.1.1.4'
H H 0.0000 0.0000 'International Tables Vol C Tables 4.2.6.8 and 6.1.1.4'
B B 0.0013 0.0007 'International Tables Vol C Tables 4.2.6.8 and 6.1.1.4'
N N 0.0061 0.0033 'International Tables Vol C Tables 4.2.6.8 and 6.1.1.4'
O O 0.0106 0.0060 'International Tables Vol C Tables 4.2.6.8 and 6.1.1.4'
F F 0.0171 0.0103 'International Tables Vol C Tables 4.2.6.8 and 6.1.1.4'
P P 0.1023 0.0942 'International Tables Vol C Tables 4.2.6.8 and 6.1.1.4'
Ir Ir -1.4442 7.9887 'International Tables Vol C Tables 4.2.6.8 and 6.1.1.4'

loop_
_exptl_crystal_face_index_h
_exptl_crystal_face_index_k
_exptl_crystal_face_index_l
_exptl_crystal_face_perp_dist
0.00 -1.00 0.00 0.0980
0.00 1.00 0.00 0.1020
1.00 0.00 0.00 0.0430
-1.00 0.00 0.00 0.0340
0.00 0.00 1.00 0.0150

loop_
_geom_angle_atom_site_label_1
_geom_angle_atom_site_label_2
_geom_angle_atom_site_label_3
_geom_angle
C30 Ir1 C47 84.08(19)
C30 Ir1 C46 85.8(2)
C47 Ir1 C46 37.0(2)
C30 Ir1 P1 76.39(14)
C47 Ir1 P1 124.23(16)
C46 Ir1 P1 89.29(15)
C30 Ir1 C50 160.80(19)
C47 Ir1 C50 78.14(19)
C46 Ir1 C50 84.3(2)
P1 Ir1 C50 119.85(18)
C30 Ir1 C51 155.6(2)
C47 Ir1 C51 91.4(2)
C46 Ir1 C51 76.5(2)
P1 Ir1 C51 86.65(16)
C50 Ir1 C51 33.8(2)
O2 P1 O1 101.06(19)
O2 P1 N1 99.5(2)
O1 P1 N1 113.9(2)
O2 P1 Ir1 122.86(13)
O1 P1 Ir1 110.76(13)
N1 P1 Ir1 108.52(18)
C29 N1 C21 112.2(4)
C29 N1 P1 114.3(3)
C21 N1 P1 131.6(4)
C20 O1 P1 123.1(3)
C1 O2 P1 123.0(3)
C10 C1 C2 123.6(5)
C10 C1 O2 120.0(4)
C2 C1 O2 116.2(4)
C3 C2 C1 119.3(5)
C3 C2 H2 120.4
C1 C2 H2 120.4
C2 C3 C4 120.8(6)
C2 C3 H3 119.6
C4 C3 H3 119.6
C9 C4 C5 120.3(6)
C9 C4 C3 118.9(6)
C5 C4 C3 120.8(6)
C6 C5 C4 120.8(6)
C6 C5 H5 119.6
C4 C5 H5 119.6
C5 C6 C7 119.8(6)
C5 C6 H6 120.1
C7 C6 H6 120.1
C8 C7 C6 120.9(6)
C8 C7 H7 119.6
C6 C7 H7 119.6
C7 C8 C9 121.8(6)
C7 C8 H8 119.1
C9 C8 H8 119.1
C4 C9 C8 116.4(6)
C4 C9 C10 119.8(5)
C8 C9 C10 123.8(5)
C1 C10 C9 117.3(5)
C1 C10 C11 121.7(5)
C9 C10 C11 121.0(4)
C20 C11 C12 117.3(5)
C20 C11 C10 121.0(5)
C12 C11 C10 121.7(5)
C13 C12 C17 118.0(5)
C13 C12 C11 123.1(5)
C17 C12 C11 118.7(5)
C14 C13 C12 120.2(6)
C14 C13 H13 119.9
C12 C13 H13 119.9
C13 C14 C15 121.7(7)
C13 C14 H14 119.2
C15 C14 H14 119.2
C16 C15 C14 119.8(6)
C16 C15 H15 120.1
C14 C15 H15 120.1
C15 C16 C17 121.7(6)
C15 C16 H16 119.1
C17 C16 H16 119.1
C18 C17 C12 119.8(5)
C18 C17 C16 121.7(6)
C12 C17 C16 118.5(6)
C19 C18 C17 121.0(5)
C19 C18 H18 119.5
C17 C18 H18 119.5
C18 C19 C20 118.6(5)
C18 C19 H19 120.7
C20 C19 H19 120.7
C11 C20 C19 123.6(5)
C11 C20 O1 120.5(4)
C19 C20 O1 115.9(5)
N1 C21 C22 113.4(4)
N1 C21 C28 115.1(4)
C22 C21 C28 111.2(4)
N1 C21 H21 105.4
C22 C21 H21 105.4
C28 C21 H21 105.4
C23 C22 C27 118.1(5)
C23 C22 C21 119.5(5)
C27 C22 C21 122.1(5)
C22 C23 C24 121.4(5)
C22 C23 H23 119.3
C24 C23 H23 119.3
C25 C24 C23 121.0(5)
C25 C24 H24 119.5
C23 C24 H24 119.5
C26 C25 C24 117.7(6)
C26 C25 H25 121.1
C24 C25 H25 121.1
C25 C26 C27 122.1(6)
C25 C26 H26 118.9
C27 C26 H26 118.9
C22 C27 C26 119.6(5)
C22 C27 H27 120.2
C26 C27 H27 120.2
C21 C28 H28A 109.5
C21 C28 H28B 109.5
H28A C28 H28B 109.5
C21 C28 H28C 109.5
H28A C28 H28C 109.5
H28B C28 H28C 109.5
N1 C29 C30 110.0(4)
N1 C29 C31 112.4(4)
C30 C29 C31 108.8(4)
N1 C29 H29 108.6
C30 C29 H29 108.6
C31 C29 H29 108.6
C29 C30 Ir1 115.3(3)
C29 C30 H30A 108.4
Ir1 C30 H30A 108.4
C29 C30 H30B 108.4
Ir1 C30 H30B 108.4
H30A C30 H30B 107.5
C36 C31 C32 119.3(5)
C36 C31 C29 119.5(5)
C32 C31 C29 120.9(5)
C33 C32 C31 119.8(5)
C33 C32 H32 120.1
C31 C32 H32 120.1
C34 C33 C32 121.0(6)
C34 C33 H33 119.5
C32 C33 H33 119.5
C33 C34 C35 120.5(5)
C33 C34 H34 119.8
C35 C34 H34 119.8
C34 C35 C36 119.2(6)
C34 C35 H35 120.4
C36 C35 H35 120.4
C31 C36 C35 120.2(5)
C31 C36 H36 119.9
C35 C36 H36 119.9
C38 C37 H37A 120.0
C38 C37 H37B 120.0
H37A C37 H37B 120.0
C39 C38 C37 122.2(6)
C39 C38 H38 118.9
C37 C38 H38 118.9
C38 C39 C40 127.7(6)
C38 C39 H39 116.1
C40 C39 H39 116.1
C41 C40 C45 118.0(6)
C41 C40 C39 123.8(6)
C45 C40 C39 118.2(6)
C40 C41 C42 120.9(6)
C40 C41 H41 119.5
C42 C41 H41 119.5
C43 C42 C41 120.3(7)
C43 C42 H42 119.9
C41 C42 H42 119.9
C42 C43 C44 120.1(7)
C42 C43 H43 119.9
C44 C43 H43 119.9
C45 C44 C43 119.5(7)
C45 C44 H44 120.2
C43 C44 H44 120.2
C44 C45 C40 121.2(7)
C44 C45 H45 119.4
C40 C45 H45 119.4
C47 C46 C53 123.7(5)
C47 C46 Ir1 71.1(3)
C53 C46 Ir1 116.7(4)
C47 C46 H46 113.0
C53 C46 H46 113.0
Ir1 C46 H46 113.0
C46 C47 C48 122.3(5)
C46 C47 Ir1 71.9(3)
C48 C47 Ir1 112.7(4)
C46 C47 H47 114.3
C48 C47 H47 114.3
Ir1 C47 H47 114.3
C47 C48 C49 114.9(5)
C47 C48 H48A 108.5
C49 C48 H48A 108.5
C47 C48 H48B 108.5
C49 C48 H48B 108.5
H48A C48 H48B 107.5
C50 C49 C48 115.3(5)
C50 C49 H49A 108.4
C48 C49 H49A 108.4
C50 C49 H49B 108.4
C48 C49 H49B 108.4
H49A C49 H49B 107.5
C51 C50 C49 122.0(6)
C51 C50 Ir1 73.4(3)
C49 C50 Ir1 110.4(3)
C51 C50 H50 114.7
C49 C50 H50 114.7
Ir1 C50 H50 114.7
C50 C51 C52 124.7(6)
C50 C51 Ir1 72.9(3)
C52 C51 Ir1 109.9(4)
C50 C51 H51 114.0
C52 C51 H51 114.0
Ir1 C51 H51 114.0
C51 C52 C53 113.7(5)
C51 C52 H52A 108.8
C53 C52 H52A 108.8
C51 C52 H52B 108.8
C53 C52 H52B 108.8
H52A C52 H52B 107.7
C46 C53 C52 115.1(5)
C46 C53 H53A 108.5
C52 C53 H53A 108.5
C46 C53 H53B 108.5
C52 C53 H53B 108.5
H53A C53 H53B 107.5
F3 B1 F2 109.5(6)
F3 B1 F4 109.3(5)
F2 B1 F4 109.5(6)
F3 B1 F1 110.3(6)
F2 B1 F1 108.3(6)
F4 B1 F1 110.0(5)
F7 B2 F6 109.9(10)
F7 B2 F8 110.1(10)
F6 B2 F8 109.6(10)
F7 B2 F5 108.9(9)
F6 B2 F5 108.9(10)
F8 B2 F5 109.5(10)
C59 C54 C55 120.4(8)
C59 C54 H54 119.8
C55 C54 H54 119.8
C56 C55 C54 120.1(8)
C56 C55 H55 120.0
C54 C55 H55 120.0
C55 C56 C57 119.0(8)
C55 C56 H56 120.5
C57 C56 H56 120.5
C58 C57 C56 120.7(8)
C58 C57 H57 119.6
C56 C57 H57 119.6
C57 C58 C59 120.4(8)
C57 C58 H58 119.8
C59 C58 H58 119.8
C58 C59 C54 119.2(8)
C58 C59 H59 120.4
C54 C59 H59 120.4
C61 C60 C65 118.4(9)
C61 C60 H60 120.8
C65 C60 H60 120.8
C60 C61 C62 120.0(9)
C60 C61 H61 120.0
C62 C61 H61 120.0
C63 C62 C61 119.3(8)
C63 C62 H62 120.3
C61 C62 H62 120.3
C64 C63 C62 120.0(8)
C64 C63 H63 120.0
C62 C63 H63 120.0
C63 C64 C65 120.2(8)
C63 C64 H64 119.9
C65 C64 H64 119.9
C64 C65 C60 119.1(9)
C64 C65 H65 120.4
C60 C65 H65 120.4

loop_
_geom_bond_atom_site_label_1
_geom_bond_atom_site_label_2
_geom_bond_distance
Ir1 C30 2.120(5)
Ir1 C47 2.209(5)
Ir1 C46 2.219(5)
Ir1 P1 2.2582(14)
Ir1 C50 2.361(5)
Ir1 C51 2.367(6)
P1 O2 1.610(4)
P1 O1 1.614(3)
P1 N1 1.642(5)
N1 C29 1.482(7)
N1 C21 1.510(6)
O1 C20 1.408(6)
O2 C1 1.401(6)
C1 C10 1.369(6)
C1 C2 1.390(7)
C2 C3 1.359(7)
C2 H2 0.9500
C3 C4 1.422(7)
C3 H3 0.9500
C4 C9 1.413(8)
C4 C5 1.414(8)
C5 C6 1.346(8)
C5 H5 0.9500
C6 C7 1.394(8)
C6 H6 0.9500
C7 C8 1.352(8)
C7 H7 0.9500
C8 C9 1.420(7)
C8 H8 0.9500
C9 C10 1.434(7)
C10 C11 1.494(7)
C11 C20 1.367(7)
C11 C12 1.435(7)
C12 C13 1.418(8)
C12 C17 1.419(8)
C13 C14 1.351(9)
C13 H13 0.9500
C14 C15 1.401(10)
C14 H14 0.9500
C15 C16 1.323(9)
C15 H15 0.9500
C16 C17 1.424(8)
C16 H16 0.9500
C17 C18 1.409(8)
C18 C19 1.350(8)
C18 H18 0.9500
C19 C20 1.403(7)
C19 H19 0.9500
C21 C22 1.517(7)
C21 C28 1.520(7)
C21 H21 1.0000
C22 C23 1.377(7)
C22 C27 1.384(7)
C23 C24 1.379(7)
C23 H23 0.9500
C24 C25 1.378(8)
C24 H24 0.9500
C25 C26 1.365(8)
C25 H25 0.9500
C26 C27 1.396(8)
C26 H26 0.9500
C27 H27 0.9500
C28 H28A 0.9800
C28 H28B 0.9800
C28 H28C 0.9800
C29 C30 1.519(6)
C29 C31 1.524(7)
C29 H29 1.0000
C30 H30A 0.9900
C30 H30B 0.9900
C31 C36 1.370(8)
C31 C32 1.388(8)
C32 C33 1.379(7)
C32 H32 0.9500
C33 C34 1.348(8)
C33 H33 0.9500
C34 C35 1.376(8)
C34 H34 0.9500
C35 C36 1.404(8)
C35 H35 0.9500
C36 H36 0.9500
C37 C38 1.409(7)
C37 H37A 0.9500
C37 H37B 0.9500
C38 C39 1.387(7)
C38 H38 0.9500
C39 C40 1.476(8)
C39 H39 0.9500
C40 C41 1.369(8)
C40 C45 1.386(8)
C41 C42 1.388(8)
C41 H41 0.9500
C42 C43 1.348(10)
C42 H42 0.9500
C43 C44 1.379(11)
C43 H43 0.9500
C44 C45 1.374(10)
C44 H44 0.9500
C45 H45 0.9500
C46 C47 1.404(8)
C46 C53 1.493(8)
C46 H46 1.0000
C47 C48 1.504(7)
C47 H47 1.0000
C48 C49 1.528(8)
C48 H48A 0.9900
C48 H48B 0.9900
C49 C50 1.516(7)
C49 H49A 0.9900
C49 H49B 0.9900
C50 C51 1.374(9)
C50 H50 1.0000
C51 C52 1.497(9)
C51 H51 1.0000
C52 C53 1.536(9)
C52 H52A 0.9900
C52 H52B 0.9900
C53 H53A 0.9900
C53 H53B 0.9900
B1 F3 1.365(6)
B1 F2 1.372(6)
B1 F4 1.373(6)
B1 F1 1.378(6)
B2 F7 1.368(7)
B2 F6 1.370(7)
B2 F8 1.370(7)
B2 F5 1.372(7)
C54 C59 1.381(7)
C54 C55 1.382(7)
C54 H54 0.9500
C55 C56 1.378(7)
C55 H55 0.9500
C56 C57 1.382(7)
C56 H56 0.9500
C57 C58 1.371(7)
C57 H57 0.9500
C58 C59 1.375(7)
C58 H58 0.9500
C59 H59 0.9500
C60 C61 1.377(7)
C60 C65 1.382(8)
C60 H60 0.9500
C61 C62 1.385(7)
C61 H61 0.9500
C62 C63 1.377(7)
C62 H62 0.9500
C63 C64 1.371(7)
C63 H63 0.9500
C64 C65 1.379(7)
C64 H64 0.9500
C65 H65 0.9500
